data_1551151
loop_
_publ_author_name
'Pecharman, Anne-Frederique'
'Hill, Michael'
'McMullon, Grace'
'McMullin, Claire'
'Mahon, Mary F.'

_publ_section_title
;
 Snapshots of Magnesium-Centred Diborane Heterolysis by an Outer Sphere
 SN2 Process
;
_journal_name_full 'Chemical Science'
_journal_paper_doi 10.1039/C9SC02087J
_journal_year 2019
_chemical_formula_moiety 'C44 H71 B Mg N4 O2'
_chemical_formula_sum 'C44 H71 B Mg N4 O2'
_chemical_formula_weight 723.16
_chemical_name_systematic
;
 ?
;
_space_group_crystal_system orthorhombic
_space_group_IT_number 61
_space_group_name_Hall '-P 2ac 2ab'
_space_group_name_H-M_alt 'P b c a'
_symmetry_space_group_name_Hall '-P 2ac 2ab'
_symmetry_space_group_name_H-M 'P b c a'
_atom_sites_solution_hydrogens geom
_atom_sites_solution_primary iterative
_audit_creation_date 2016-07-26
_audit_creation_method
;
Olex2 1.2
(compiled 2016.02.19 svn.r3266 for OlexSys, GUI svn.r5155)
;
_audit_update_record
;
2019-04-17 deposited with the CCDC.    2019-05-24 downloaded from the CCDC.
;
_cell_angle_alpha 90
_cell_angle_beta 90
_cell_angle_gamma 90
_cell_formula_units_Z 8
_cell_length_a 21.3924(2)
_cell_length_b 18.27700(10)
_cell_length_c 22.9162(3)
_cell_measurement_reflns_used 28889
_cell_measurement_temperature 150.01(10)
_cell_measurement_theta_max 73.0720
_cell_measurement_theta_min 3.7120
_cell_volume 8959.98(15)
_computing_cell_refinement 'CrysAlisPro 1.171.38.41 (Rigaku OD, 2015)'
_computing_data_collection 'CrysAlisPro 1.171.38.41 (Rigaku OD, 2015)'
_computing_data_reduction 'CrysAlisPro 1.171.38.41 (Rigaku OD, 2015)'
_computing_molecular_graphics 'Olex2 (Dolomanov et al., 2009)'
_computing_publication_material 'Olex2 (Dolomanov et al., 2009)'
_computing_structure_refinement 'ShelXL (Sheldrick, 2015)'
_computing_structure_solution 'olex2.solve (Bourhis et al., 2015)'
_diffrn_ambient_environment N~2~
_diffrn_ambient_temperature 150.01(10)
_diffrn_detector 'CCD plate'
_diffrn_detector_area_resol_mean 8.1150
_diffrn_detector_type EosS2
_diffrn_measured_fraction_theta_full 1.000
_diffrn_measured_fraction_theta_max 0.999
_diffrn_measurement_device 'four-circle diffractometer'
_diffrn_measurement_device_type 'SuperNova, Dual, Cu at zero, EosS2'
_diffrn_measurement_method '\w scans'
_diffrn_radiation_monochromator mirror
_diffrn_radiation_probe x-ray
_diffrn_radiation_type CuK\a
_diffrn_radiation_wavelength 1.54184
_diffrn_reflns_av_R_equivalents 0.0690
_diffrn_reflns_av_unetI/netI 0.0245
_diffrn_reflns_Laue_measured_fraction_full 1.000
_diffrn_reflns_Laue_measured_fraction_max 0.999
_diffrn_reflns_limit_h_max 26
_diffrn_reflns_limit_h_min -26
_diffrn_reflns_limit_k_max 22
_diffrn_reflns_limit_k_min -15
_diffrn_reflns_limit_l_max 28
_diffrn_reflns_limit_l_min -28
_diffrn_reflns_number 119218
_diffrn_reflns_point_group_measured_fraction_full 1.000
_diffrn_reflns_point_group_measured_fraction_max 0.999
_diffrn_reflns_theta_full 67.684
_diffrn_reflns_theta_max 73.372
_diffrn_reflns_theta_min 3.720
_diffrn_source 'micro-focus sealed X-ray tube'
_diffrn_source_type 'SuperNova (Cu) X-ray Source'
_exptl_absorpt_coefficient_mu 0.621
_exptl_absorpt_correction_T_max 0.994
_exptl_absorpt_correction_T_min 0.982
_exptl_absorpt_correction_type gaussian
_exptl_absorpt_process_details
;
CrysAlisPro 1.171.38.41 (Rigaku Oxford Diffraction, 2015)
Numerical absorption correction based on gaussian integration over
            a multifaceted crystal model
Empirical absorption correction using spherical harmonics,
 implemented in SCALE3 ABSPACK scaling algorithm.
;
_exptl_crystal_colour colorless
_exptl_crystal_density_diffrn 1.072
_exptl_crystal_description block
_exptl_crystal_F_000 3168
_exptl_crystal_size_max 0.371
_exptl_crystal_size_mid 0.099
_exptl_crystal_size_min 0.092
_refine_diff_density_max 0.418
_refine_diff_density_min -0.257
_refine_diff_density_rms 0.043
_refine_ls_extinction_method none
_refine_ls_goodness_of_fit_ref 1.067
_refine_ls_hydrogen_treatment constr
_refine_ls_matrix_type full
_refine_ls_number_parameters 489
_refine_ls_number_reflns 9008
_refine_ls_number_restraints 0
_refine_ls_restrained_S_all 1.067
_refine_ls_R_factor_all 0.0765
_refine_ls_R_factor_gt 0.0653
_refine_ls_shift/su_max 0.000
_refine_ls_shift/su_mean 0.000
_refine_ls_structure_factor_coef Fsqd
_refine_ls_weighting_details 'w=1/[\s^2^(Fo^2^)+(0.0579P)^2^+8.1118P] where P=(Fo^2^+2Fc^2^)/3'
_refine_ls_weighting_scheme calc
_refine_ls_wR_factor_gt 0.1585
_refine_ls_wR_factor_ref 0.1655
_reflns_Friedel_coverage 0.000
_reflns_number_gt 7502
_reflns_number_total 9008
_reflns_threshold_expression 'I > 2\s(I)'
_cod_data_source_file c9sc02087j2.cif
_cod_data_source_block s16msh51-cpd-11
_cod_database_code 1551151
_shelxl_version_number 2014-3
_shelx_space_group_comment
;
The symmetry employed for this shelxl refinement is uniquely defined
by the following loop, which should always be used as a source of
symmetry information in preference to the above space-group names.
They are only intended as comments.
;
_olex2_refinement_description
;
1. Fixed Uiso
 At 1.2 times of:
  All C(H) groups
 At 1.5 times of:
  All C(H,H,H) groups
2.a Ternary CH refined with riding coordinates:
 C12(H12), C15(H15), C24(H24), C27(H27)
2.b Aromatic/amide H refined with riding coordinates:
 C3(H3), C8(H8), C9(H9), C10(H10), C20(H20), C21(H21), C22(H22)
2.c Idealised Me refined as rotating group:
 C1(H1A,H1B,H1C), C5(H5A,H5B,H5C), C13(H13A,H13B,H13C), C14(H14A,H14B,H14C),
 C16(H16A,H16B,H16C), C17(H17A,H17B,H17C), C25(H25A,H25B,H25C), C26(H26A,H26B,
 H26C), C28(H28A,H28B,H28C), C29(H29A,H29B,H29C), C32(H32A,H32B,H32C), C33(H33A,
 H33B,H33C), C34(H34A,H34B,H34C), C36(H36A,H36B,H36C), C37(H37A,H37B,H37C),
 C38(H38A,H38B,H38C), C41(H41A,H41B,H41C), C42(H42A,H42B,H42C), C43(H43A,H43B,
 H43C), C44(H44A,H44B,H44C)
;

loop_
_space_group_symop_operation_xyz
'x, y, z'
'-x+1/2, -y, z+1/2'
'x+1/2, -y+1/2, -z'
'-x, y+1/2, -z+1/2'
'-x, -y, -z'
'x-1/2, y, -z-1/2'
'-x-1/2, y-1/2, z'
'x, -y-1/2, z-1/2'

loop_
_atom_site_label
_atom_site_type_symbol
_atom_site_fract_x
_atom_site_fract_y
_atom_site_fract_z
_atom_site_U_iso_or_equiv
_atom_site_adp_type
_atom_site_occupancy
_atom_site_site_symmetry_order
_atom_site_calc_flag
_atom_site_refinement_flags_posn
Mg1 Mg 0.71298(3) 0.15353(3) 0.48443(3) 0.02923(16) Uani 1 1 d .
O1 O 0.52364(7) 0.12969(9) 0.60641(7) 0.0406(4) Uani 1 1 d .
O2 O 0.60240(8) 0.09803(11) 0.66726(7) 0.0488(4) Uani 1 1 d .
N1 N 0.80771(8) 0.16246(9) 0.49133(8) 0.0318(4) Uani 1 1 d .
N2 N 0.71021(9) 0.18326(9) 0.39874(8) 0.0340(4) Uani 1 1 d .
N3 N 0.66186(8) 0.08099(8) 0.53069(7) 0.0291(4) Uani 1 1 d .
N4 N 0.65641(8) 0.20070(9) 0.54693(8) 0.0318(4) Uani 1 1 d .
C1 C 0.73090(14) 0.29186(14) 0.33774(12) 0.0534(7) Uani 1 1 d .
H1A H 0.7314 0.2641 0.3022 0.080 Uiso 1 1 calc GR
H1B H 0.7616 0.3301 0.3356 0.080 Uiso 1 1 calc GR
H1C H 0.6902 0.3130 0.3432 0.080 Uiso 1 1 calc GR
C2 C 0.74590(11) 0.24189(11) 0.38876(10) 0.0366(5) Uani 1 1 d .
C3 C 0.79741(10) 0.26197(11) 0.42287(10) 0.0367(5) Uani 1 1 d .
H3 H 0.8124 0.3089 0.4160 0.044 Uiso 1 1 calc R
C4 C 0.83023(10) 0.22237(11) 0.46607(10) 0.0348(5) Uani 1 1 d .
C5 C 0.89363(11) 0.25219(13) 0.48311(13) 0.0480(6) Uani 1 1 d .
H5A H 0.8890 0.2851 0.5155 0.072 Uiso 1 1 calc GR
H5B H 0.9115 0.2779 0.4506 0.072 Uiso 1 1 calc GR
H5C H 0.9206 0.2125 0.4941 0.072 Uiso 1 1 calc GR
C6 C 0.84815(10) 0.11704(11) 0.52656(11) 0.0392(5) Uani 1 1 d .
C7 C 0.88073(12) 0.06000(13) 0.49924(13) 0.0500(6) Uani 1 1 d .
C8 C 0.91997(15) 0.01590(15) 0.53371(17) 0.0679(9) Uani 1 1 d .
H8 H 0.9427 -0.0215 0.5162 0.081 Uiso 1 1 calc R
C9 C 0.92533(16) 0.02703(18) 0.59276(17) 0.0744(10) Uani 1 1 d .
H9 H 0.9521 -0.0022 0.6147 0.089 Uiso 1 1 calc R
C10 C 0.89170(14) 0.08054(17) 0.61904(15) 0.0643(8) Uani 1 1 d .
H10 H 0.8953 0.0871 0.6591 0.077 Uiso 1 1 calc R
C11 C 0.85183(11) 0.12606(14) 0.58730(12) 0.0469(6) Uani 1 1 d .
C12 C 0.81470(14) 0.18325(18) 0.61995(12) 0.0604(8) Uani 1 1 d .
H12 H 0.7849 0.2054 0.5927 0.073 Uiso 1 1 calc R
C13 C 0.77760(16) 0.1488(2) 0.67001(15) 0.0835(11) Uani 1 1 d .
H13A H 0.7496 0.1126 0.6547 0.125 Uiso 1 1 calc GR
H13B H 0.7540 0.1861 0.6897 0.125 Uiso 1 1 calc GR
H13C H 0.8059 0.1263 0.6971 0.125 Uiso 1 1 calc GR
C14 C 0.85653(19) 0.2439(2) 0.64398(18) 0.0860(11) Uani 1 1 d .
H14A H 0.8311 0.2806 0.6622 0.129 Uiso 1 1 calc GR
H14B H 0.8799 0.2654 0.6126 0.129 Uiso 1 1 calc GR
H14C H 0.8848 0.2236 0.6722 0.129 Uiso 1 1 calc GR
C15 C 0.87282(14) 0.04528(15) 0.43488(14) 0.0582(7) Uani 1 1 d .
H15 H 0.8301 0.0596 0.4245 0.070 Uiso 1 1 calc R
C16 C 0.8797(2) -0.03607(17) 0.41950(18) 0.0874(12) Uani 1 1 d .
H16A H 0.9224 -0.0508 0.4248 0.131 Uiso 1 1 calc GR
H16B H 0.8678 -0.0437 0.3796 0.131 Uiso 1 1 calc GR
H16C H 0.8532 -0.0646 0.4445 0.131 Uiso 1 1 calc GR
C17 C 0.91658(18) 0.09043(17) 0.39741(16) 0.0731(9) Uani 1 1 d .
H17A H 0.9066 0.1414 0.4017 0.110 Uiso 1 1 calc GR
H17B H 0.9119 0.0764 0.3573 0.110 Uiso 1 1 calc GR
H17C H 0.9589 0.0821 0.4095 0.110 Uiso 1 1 calc GR
C18 C 0.66818(13) 0.15996(12) 0.35341(10) 0.0427(5) Uani 1 1 d .
C19 C 0.60450(13) 0.17776(14) 0.35580(11) 0.0492(6) Uani 1 1 d .
C20 C 0.56663(16) 0.15707(18) 0.30862(13) 0.0681(9) Uani 1 1 d .
H20 H 0.5244 0.1692 0.3087 0.082 Uiso 1 1 calc R
C21 C 0.5914(2) 0.1188(2) 0.26190(13) 0.0790(12) Uani 1 1 d .
H21 H 0.5659 0.1068 0.2304 0.095 Uiso 1 1 calc R
C22 C 0.6525(2) 0.09860(18) 0.26166(13) 0.0721(10) Uani 1 1 d .
H22 H 0.6681 0.0718 0.2304 0.087 Uiso 1 1 calc R
C23 C 0.69212(16) 0.11711(15) 0.30701(11) 0.0569(7) Uani 1 1 d .
C24 C 0.75919(19) 0.09118(17) 0.30534(13) 0.0711(9) Uani 1 1 d .
H24 H 0.7788 0.1055 0.3423 0.085 Uiso 1 1 calc R
C25 C 0.7630(3) 0.0079(2) 0.3009(2) 0.1175(18) Uani 1 1 d .
H25A H 0.7455 -0.0136 0.3355 0.176 Uiso 1 1 calc GR
H25B H 0.8060 -0.0066 0.2973 0.176 Uiso 1 1 calc GR
H25C H 0.7401 -0.0083 0.2674 0.176 Uiso 1 1 calc GR
C26 C 0.7964(2) 0.1265(2) 0.25630(18) 0.0964(13) Uani 1 1 d .
H26A H 0.7779 0.1139 0.2195 0.145 Uiso 1 1 calc GR
H26B H 0.8387 0.1091 0.2574 0.145 Uiso 1 1 calc GR
H26C H 0.7960 0.1787 0.2610 0.145 Uiso 1 1 calc GR
C27 C 0.57522(11) 0.21525(14) 0.40784(11) 0.0459(6) Uani 1 1 d .
H27 H 0.6088 0.2279 0.4351 0.055 Uiso 1 1 calc R
C28 C 0.53093(12) 0.16203(15) 0.43882(13) 0.0546(7) Uani 1 1 d .
H28A H 0.4962 0.1511 0.4138 0.082 Uiso 1 1 calc GR
H28B H 0.5159 0.1840 0.4742 0.082 Uiso 1 1 calc GR
H28C H 0.5529 0.1177 0.4479 0.082 Uiso 1 1 calc GR
C29 C 0.54060(14) 0.28560(16) 0.39213(15) 0.0643(8) Uani 1 1 d .
H29A H 0.5693 0.3196 0.3747 0.096 Uiso 1 1 calc GR
H29B H 0.5231 0.3067 0.4268 0.096 Uiso 1 1 calc GR
H29C H 0.5077 0.2747 0.3650 0.096 Uiso 1 1 calc GR
C30 C 0.63586(9) 0.13451(11) 0.56280(9) 0.0283(4) Uani 1 1 d .
C31 C 0.65409(11) 0.00183(11) 0.53724(10) 0.0374(5) Uani 1 1 d .
C32 C 0.68567(16) -0.02513(15) 0.59336(13) 0.0634(8) Uani 1 1 d .
H32A H 0.7292 -0.0126 0.5925 0.095 Uiso 1 1 calc GR
H32B H 0.6813 -0.0773 0.5962 0.095 Uiso 1 1 calc GR
H32C H 0.6663 -0.0024 0.6265 0.095 Uiso 1 1 calc GR
C33 C 0.58594(13) -0.02155(13) 0.53429(15) 0.0574(7) Uani 1 1 d .
H33A H 0.5638 -0.0019 0.5672 0.086 Uiso 1 1 calc GR
H33B H 0.5834 -0.0740 0.5350 0.086 Uiso 1 1 calc GR
H33C H 0.5676 -0.0035 0.4989 0.086 Uiso 1 1 calc GR
C34 C 0.68891(13) -0.03138(13) 0.48551(12) 0.0511(6) Uani 1 1 d .
H34A H 0.6704 -0.0146 0.4498 0.077 Uiso 1 1 calc GR
H34B H 0.6863 -0.0838 0.4874 0.077 Uiso 1 1 calc GR
H34C H 0.7320 -0.0167 0.4868 0.077 Uiso 1 1 calc GR
C35 C 0.63879(11) 0.27166(12) 0.57246(12) 0.0427(6) Uani 1 1 d .
C36 C 0.64856(16) 0.27477(19) 0.63783(14) 0.0740(10) Uani 1 1 d .
H36A H 0.6200 0.2419 0.6567 0.111 Uiso 1 1 calc GR
H36B H 0.6413 0.3237 0.6514 0.111 Uiso 1 1 calc GR
H36C H 0.6907 0.2607 0.6469 0.111 Uiso 1 1 calc GR
C37 C 0.68275(15) 0.32726(14) 0.54395(18) 0.0742(11) Uani 1 1 d .
H37A H 0.7251 0.3164 0.5547 0.111 Uiso 1 1 calc GR
H37B H 0.6722 0.3756 0.5570 0.111 Uiso 1 1 calc GR
H37C H 0.6785 0.3246 0.5023 0.111 Uiso 1 1 calc GR
C38 C 0.57178(12) 0.29369(14) 0.55798(15) 0.0561(7) Uani 1 1 d .
H38A H 0.5671 0.2977 0.5164 0.084 Uiso 1 1 calc GR
H38B H 0.5626 0.3400 0.5758 0.084 Uiso 1 1 calc GR
H38C H 0.5435 0.2573 0.5726 0.084 Uiso 1 1 calc GR
C39 C 0.54611(12) 0.08559(16) 0.70138(10) 0.0481(6) Uani 1 1 d .
C40 C 0.49278(11) 0.11684(15) 0.66220(10) 0.0458(6) Uani 1 1 d .
C41 C 0.43873(14) 0.0671(2) 0.65158(16) 0.0810(11) Uani 1 1 d .
H41A H 0.4094 0.0906 0.6260 0.122 Uiso 1 1 calc GR
H41B H 0.4187 0.0560 0.6880 0.122 Uiso 1 1 calc GR
H41C H 0.4533 0.0226 0.6339 0.122 Uiso 1 1 calc GR
C42 C 0.47028(19) 0.1917(2) 0.68348(15) 0.0860(12) Uani 1 1 d .
H42A H 0.5056 0.2235 0.6887 0.129 Uiso 1 1 calc GR
H42B H 0.4487 0.1861 0.7199 0.129 Uiso 1 1 calc GR
H42C H 0.4424 0.2125 0.6551 0.129 Uiso 1 1 calc GR
C43 C 0.54199(17) 0.0032(2) 0.71020(18) 0.0827(11) Uani 1 1 d .
H43A H 0.5338 -0.0201 0.6735 0.124 Uiso 1 1 calc GR
H43B H 0.5088 -0.0077 0.7370 0.124 Uiso 1 1 calc GR
H43C H 0.5808 -0.0145 0.7257 0.124 Uiso 1 1 calc GR
C44 C 0.55558(17) 0.1217(2) 0.75941(13) 0.0800(11) Uani 1 1 d .
H44A H 0.5932 0.1035 0.7770 0.120 Uiso 1 1 calc GR
H44B H 0.5206 0.1112 0.7843 0.120 Uiso 1 1 calc GR
H44C H 0.5590 0.1737 0.7541 0.120 Uiso 1 1 calc GR
B1 B 0.58601(11) 0.12058(13) 0.61322(10) 0.0309(5) Uani 1 1 d .

loop_
_atom_site_aniso_label
_atom_site_aniso_U_11
_atom_site_aniso_U_22
_atom_site_aniso_U_33
_atom_site_aniso_U_23
_atom_site_aniso_U_13
_atom_site_aniso_U_12
Mg1 0.0287(3) 0.0223(3) 0.0368(4) 0.0013(3) 0.0060(3) -0.0020(2)
O1 0.0298(7) 0.0555(10) 0.0364(8) 0.0121(7) 0.0059(6) 0.0020(7)
O2 0.0347(8) 0.0774(12) 0.0344(8) 0.0091(8) 0.0005(7) 0.0016(8)
N1 0.0289(8) 0.0206(8) 0.0460(10) 0.0002(7) 0.0063(7) 0.0009(6)
N2 0.0398(10) 0.0238(8) 0.0384(9) 0.0036(7) 0.0050(8) -0.0045(7)
N3 0.0310(8) 0.0190(8) 0.0372(9) 0.0018(6) 0.0053(7) -0.0020(6)
N4 0.0289(8) 0.0225(8) 0.0439(10) -0.0037(7) 0.0058(7) -0.0025(6)
C1 0.0718(18) 0.0321(12) 0.0565(15) 0.0156(11) 0.0007(13) -0.0094(12)
C2 0.0451(12) 0.0200(10) 0.0448(12) 0.0044(8) 0.0099(10) 0.0004(9)
C3 0.0390(11) 0.0183(10) 0.0528(13) 0.0025(9) 0.0113(10) -0.0044(8)
C4 0.0310(10) 0.0213(10) 0.0520(13) -0.0035(8) 0.0117(9) -0.0007(8)
C5 0.0355(12) 0.0346(12) 0.0740(17) 0.0029(11) 0.0058(12) -0.0082(10)
C6 0.0291(10) 0.0224(10) 0.0661(15) 0.0057(10) 0.0028(10) 0.0004(8)
C7 0.0440(13) 0.0274(12) 0.0786(18) -0.0033(11) 0.0000(12) 0.0048(10)
C8 0.0631(18) 0.0347(14) 0.106(3) -0.0003(15) -0.0042(17) 0.0212(13)
C9 0.072(2) 0.0564(19) 0.095(3) 0.0110(17) -0.0195(19) 0.0193(16)
C10 0.0560(17) 0.0633(19) 0.074(2) 0.0138(15) -0.0112(15) 0.0101(14)
C11 0.0372(12) 0.0451(14) 0.0585(15) 0.0092(11) -0.0028(11) 0.0024(10)
C12 0.0512(15) 0.085(2) 0.0453(14) 0.0013(14) -0.0009(12) 0.0188(15)
C13 0.0581(19) 0.133(3) 0.0598(19) 0.002(2) 0.0056(15) -0.004(2)
C14 0.094(3) 0.076(2) 0.089(3) -0.018(2) 0.019(2) 0.007(2)
C15 0.0548(16) 0.0389(14) 0.081(2) -0.0126(13) 0.0048(14) 0.0119(12)
C16 0.115(3) 0.0456(18) 0.101(3) -0.0229(18) 0.020(2) 0.0048(18)
C17 0.087(2) 0.0511(17) 0.081(2) -0.0036(15) 0.0134(19) 0.0111(16)
C18 0.0622(15) 0.0287(11) 0.0371(11) 0.0092(9) -0.0002(11) -0.0130(10)
C19 0.0561(15) 0.0469(14) 0.0446(13) 0.0149(11) -0.0080(11) -0.0239(12)
C20 0.0707(19) 0.077(2) 0.0563(17) 0.0244(15) -0.0166(15) -0.0368(17)
C21 0.121(3) 0.077(2) 0.0385(15) 0.0123(14) -0.0152(17) -0.056(2)
C22 0.117(3) 0.0590(19) 0.0399(15) 0.0076(13) 0.0002(17) -0.0255(19)
C23 0.096(2) 0.0386(14) 0.0365(12) 0.0068(10) 0.0027(13) -0.0120(14)
C24 0.116(3) 0.0527(17) 0.0450(15) -0.0016(13) 0.0132(17) 0.0199(18)
C25 0.185(5) 0.050(2) 0.118(4) -0.002(2) 0.028(4) 0.024(3)
C26 0.117(3) 0.086(3) 0.086(3) 0.012(2) 0.035(2) 0.016(2)
C27 0.0358(12) 0.0472(14) 0.0548(14) 0.0164(11) -0.0065(11) -0.0107(10)
C28 0.0433(14) 0.0485(15) 0.0720(18) 0.0189(13) 0.0061(12) -0.0072(11)
C29 0.0592(17) 0.0516(17) 0.082(2) 0.0256(15) -0.0180(15) -0.0108(13)
C30 0.0251(9) 0.0254(10) 0.0342(10) -0.0008(8) -0.0007(8) -0.0018(7)
C31 0.0409(12) 0.0210(10) 0.0502(13) 0.0046(9) 0.0097(10) 0.0005(8)
C32 0.082(2) 0.0425(15) 0.0660(18) 0.0188(13) 0.0040(16) 0.0180(14)
C33 0.0499(15) 0.0260(12) 0.096(2) -0.0041(12) 0.0186(14) -0.0117(10)
C34 0.0609(16) 0.0245(11) 0.0679(17) -0.0068(11) 0.0204(13) -0.0015(10)
C35 0.0368(12) 0.0269(11) 0.0644(15) -0.0130(10) 0.0120(11) -0.0051(9)
C36 0.077(2) 0.071(2) 0.073(2) -0.0393(17) 0.0005(17) 0.0030(17)
C37 0.0631(18) 0.0247(13) 0.135(3) -0.0201(15) 0.0402(19) -0.0123(12)
C38 0.0463(14) 0.0292(12) 0.093(2) -0.0067(13) 0.0100(14) 0.0055(10)
C39 0.0428(13) 0.0683(17) 0.0331(11) 0.0079(11) 0.0049(10) -0.0049(12)
C40 0.0356(12) 0.0644(16) 0.0372(12) 0.0121(11) 0.0103(10) 0.0028(11)
C41 0.0474(16) 0.114(3) 0.082(2) 0.040(2) -0.0083(15) -0.0282(18)
C42 0.095(3) 0.101(3) 0.0614(19) -0.0014(19) 0.0151(19) 0.044(2)
C43 0.067(2) 0.074(2) 0.106(3) 0.037(2) -0.0121(19) -0.0024(17)
C44 0.073(2) 0.126(3) 0.0407(15) -0.0073(18) -0.0010(14) 0.009(2)
B1 0.0314(11) 0.0273(11) 0.0341(12) -0.0013(9) 0.0011(9) -0.0024(9)

loop_
_atom_type_symbol
_atom_type_description
_atom_type_scat_dispersion_real
_atom_type_scat_dispersion_imag
_atom_type_scat_source
C C 0.0181 0.0091 'International Tables Vol C Tables 4.2.6.8 and 6.1.1.4'
H H 0.0000 0.0000 'International Tables Vol C Tables 4.2.6.8 and 6.1.1.4'
B B 0.0090 0.0039 'International Tables Vol C Tables 4.2.6.8 and 6.1.1.4'
Mg Mg 0.1719 0.1771 'International Tables Vol C Tables 4.2.6.8 and 6.1.1.4'
N N 0.0311 0.0180 'International Tables Vol C Tables 4.2.6.8 and 6.1.1.4'
O O 0.0492 0.0322 'International Tables Vol C Tables 4.2.6.8 and 6.1.1.4'

loop_
_geom_angle_atom_site_label_1
_geom_angle_atom_site_label_2
_geom_angle_atom_site_label_3
_geom_angle
N1 Mg1 N4 119.70(8)
N1 Mg1 C2 76.45(7)
N1 Mg1 C4 25.51(6)
N1 Mg1 C30 128.34(8)
N2 Mg1 N1 94.72(8)
N2 Mg1 N4 122.70(8)
N2 Mg1 C2 26.27(7)
N2 Mg1 C4 76.39(7)
N2 Mg1 C30 136.10(8)
N3 Mg1 N1 123.37(8)
N3 Mg1 N2 131.68(8)
N3 Mg1 N4 65.95(7)
N3 Mg1 C2 157.19(8)
N3 Mg1 C4 147.96(7)
N3 Mg1 C30 33.06(6)
N4 Mg1 C2 116.61(7)
N4 Mg1 C4 115.85(7)
N4 Mg1 C30 32.89(6)
C2 Mg1 C4 53.74(7)
C30 Mg1 C2 144.79(7)
C30 Mg1 C4 139.70(7)
B1 O1 C40 108.99(17)
B1 O2 C39 109.00(18)
C4 N1 Mg1 113.11(14)
C4 N1 C6 119.97(18)
C6 N1 Mg1 126.30(13)
C2 N2 Mg1 111.24(15)
C2 N2 C18 118.12(18)
C18 N2 Mg1 129.42(14)
C30 N3 Mg1 91.92(12)
C30 N3 C31 128.02(17)
C31 N3 Mg1 139.84(14)
C30 N4 Mg1 90.20(12)
C30 N4 C35 127.21(17)
C35 N4 Mg1 142.58(14)
H1A C1 H1B 109.5
H1A C1 H1C 109.5
H1B C1 H1C 109.5
C2 C1 H1A 109.5
C2 C1 H1B 109.5
C2 C1 H1C 109.5
N2 C2 Mg1 42.50(11)
N2 C2 C1 119.6(2)
N2 C2 C3 124.4(2)
C1 C2 Mg1 153.25(17)
C3 C2 Mg1 84.98(13)
C3 C2 C1 116.0(2)
C2 C3 H3 114.8
C2 C3 C4 130.39(19)
C4 C3 H3 114.8
N1 C4 Mg1 41.38(10)
N1 C4 C3 123.2(2)
N1 C4 C5 120.6(2)
C3 C4 Mg1 83.78(12)
C3 C4 C5 116.21(19)
C5 C4 Mg1 156.06(17)
C4 C5 H5A 109.5
C4 C5 H5B 109.5
C4 C5 H5C 109.5
H5A C5 H5B 109.5
H5A C5 H5C 109.5
H5B C5 H5C 109.5
C7 C6 N1 118.4(2)
C7 C6 C11 120.2(2)
C11 C6 N1 121.3(2)
C6 C7 C8 118.2(3)
C6 C7 C15 120.9(2)
C8 C7 C15 120.9(2)
C7 C8 H8 119.4
C9 C8 C7 121.2(3)
C9 C8 H8 119.4
C8 C9 H9 120.0
C10 C9 C8 120.0(3)
C10 C9 H9 120.0
C9 C10 H10 119.2
C9 C10 C11 121.5(3)
C11 C10 H10 119.2
C6 C11 C12 122.9(2)
C10 C11 C6 118.8(3)
C10 C11 C12 118.4(3)
C11 C12 H12 108.1
C11 C12 C13 111.1(3)
C11 C12 C14 111.9(2)
C13 C12 H12 108.1
C14 C12 H12 108.1
C14 C12 C13 109.4(3)
C12 C13 H13A 109.5
C12 C13 H13B 109.5
C12 C13 H13C 109.5
H13A C13 H13B 109.5
H13A C13 H13C 109.5
H13B C13 H13C 109.5
C12 C14 H14A 109.5
C12 C14 H14B 109.5
C12 C14 H14C 109.5
H14A C14 H14B 109.5
H14A C14 H14C 109.5
H14B C14 H14C 109.5
C7 C15 H15 107.1
C7 C15 C16 112.7(3)
C7 C15 C17 112.8(3)
C16 C15 H15 107.1
C17 C15 H15 107.1
C17 C15 C16 109.8(3)
C15 C16 H16A 109.5
C15 C16 H16B 109.5
C15 C16 H16C 109.5
H16A C16 H16B 109.5
H16A C16 H16C 109.5
H16B C16 H16C 109.5
C15 C17 H17A 109.5
C15 C17 H17B 109.5
C15 C17 H17C 109.5
H17A C17 H17B 109.5
H17A C17 H17C 109.5
H17B C17 H17C 109.5
C19 C18 N2 120.7(2)
C19 C18 C23 120.6(2)
C23 C18 N2 118.7(2)
C18 C19 C20 117.9(3)
C18 C19 C27 122.6(2)
C20 C19 C27 119.4(3)
C19 C20 H20 119.6
C21 C20 C19 120.8(3)
C21 C20 H20 119.6
C20 C21 H21 119.7
C22 C21 C20 120.5(3)
C22 C21 H21 119.7
C21 C22 H22 119.3
C21 C22 C23 121.3(3)
C23 C22 H22 119.3
C18 C23 C24 122.4(3)
C22 C23 C18 118.6(3)
C22 C23 C24 119.1(3)
C23 C24 H24 107.5
C23 C24 C25 111.4(4)
C23 C24 C26 112.5(3)
C25 C24 H24 107.5
C26 C24 H24 107.5
C26 C24 C25 110.2(3)
C24 C25 H25A 109.5
C24 C25 H25B 109.5
C24 C25 H25C 109.5
H25A C25 H25B 109.5
H25A C25 H25C 109.5
H25B C25 H25C 109.5
C24 C26 H26A 109.5
C24 C26 H26B 109.5
C24 C26 H26C 109.5
H26A C26 H26B 109.5
H26A C26 H26C 109.5
H26B C26 H26C 109.5
C19 C27 H27 107.9
C19 C27 C28 109.5(2)
C19 C27 C29 113.4(2)
C28 C27 H27 107.9
C29 C27 H27 107.9
C29 C27 C28 110.1(2)
C27 C28 H28A 109.5
C27 C28 H28B 109.5
C27 C28 H28C 109.5
H28A C28 H28B 109.5
H28A C28 H28C 109.5
H28B C28 H28C 109.5
C27 C29 H29A 109.5
C27 C29 H29B 109.5
C27 C29 H29C 109.5
H29A C29 H29B 109.5
H29A C29 H29C 109.5
H29B C29 H29C 109.5
N3 C30 Mg1 55.02(10)
N3 C30 B1 123.89(17)
N4 C30 Mg1 56.91(10)
N4 C30 N3 111.93(17)
N4 C30 B1 124.17(18)
B1 C30 Mg1 178.91(14)
N3 C31 C32 110.7(2)
N3 C31 C33 112.45(18)
N3 C31 C34 104.95(17)
C33 C31 C32 111.7(2)
C33 C31 C34 108.8(2)
C34 C31 C32 108.0(2)
C31 C32 H32A 109.5
C31 C32 H32B 109.5
C31 C32 H32C 109.5
H32A C32 H32B 109.5
H32A C32 H32C 109.5
H32B C32 H32C 109.5
C31 C33 H33A 109.5
C31 C33 H33B 109.5
C31 C33 H33C 109.5
H33A C33 H33B 109.5
H33A C33 H33C 109.5
H33B C33 H33C 109.5
C31 C34 H34A 109.5
C31 C34 H34B 109.5
C31 C34 H34C 109.5
H34A C34 H34B 109.5
H34A C34 H34C 109.5
H34B C34 H34C 109.5
N4 C35 C36 113.0(2)
N4 C35 C37 104.94(18)
N4 C35 C38 112.76(19)
C36 C35 C37 108.2(3)
C36 C35 C38 109.6(2)
C38 C35 C37 108.0(2)
C35 C36 H36A 109.5
C35 C36 H36B 109.5
C35 C36 H36C 109.5
H36A C36 H36B 109.5
H36A C36 H36C 109.5
H36B C36 H36C 109.5
C35 C37 H37A 109.5
C35 C37 H37B 109.5
C35 C37 H37C 109.5
H37A C37 H37B 109.5
H37A C37 H37C 109.5
H37B C37 H37C 109.5
C35 C38 H38A 109.5
C35 C38 H38B 109.5
C35 C38 H38C 109.5
H38A C38 H38B 109.5
H38A C38 H38C 109.5
H38B C38 H38C 109.5
O2 C39 C40 103.83(18)
O2 C39 C43 105.9(2)
O2 C39 C44 107.2(2)
C43 C39 C40 113.3(2)
C44 C39 C40 116.6(3)
C44 C39 C43 109.0(3)
O1 C40 C39 103.44(17)
O1 C40 C41 107.8(2)
O1 C40 C42 106.1(2)
C41 C40 C39 116.0(2)
C41 C40 C42 110.7(3)
C42 C40 C39 112.0(2)
C40 C41 H41A 109.5
C40 C41 H41B 109.5
C40 C41 H41C 109.5
H41A C41 H41B 109.5
H41A C41 H41C 109.5
H41B C41 H41C 109.5
C40 C42 H42A 109.5
C40 C42 H42B 109.5
C40 C42 H42C 109.5
H42A C42 H42B 109.5
H42A C42 H42C 109.5
H42B C42 H42C 109.5
C39 C43 H43A 109.5
C39 C43 H43B 109.5
C39 C43 H43C 109.5
H43A C43 H43B 109.5
H43A C43 H43C 109.5
H43B C43 H43C 109.5
C39 C44 H44A 109.5
C39 C44 H44B 109.5
C39 C44 H44C 109.5
H44A C44 H44B 109.5
H44A C44 H44C 109.5
H44B C44 H44C 109.5
O1 B1 C30 123.83(19)
O2 B1 O1 113.51(19)
O2 B1 C30 122.66(19)

loop_
_geom_bond_atom_site_label_1
_geom_bond_atom_site_label_2
_geom_bond_distance
Mg1 N1 2.0394(18)
Mg1 N2 2.0384(19)
Mg1 N3 2.0193(17)
Mg1 N4 2.0638(18)
Mg1 C2 2.813(2)
Mg1 C4 2.838(2)
Mg1 C30 2.463(2)
O1 C40 1.458(3)
O1 B1 1.354(3)
O2 C39 1.454(3)
O2 B1 1.352(3)
N1 C4 1.329(3)
N1 C6 1.445(3)
N2 C2 1.335(3)
N2 C18 1.438(3)
N3 C30 1.344(3)
N3 C31 1.464(3)
N4 C30 1.338(3)
N4 C35 1.472(3)
C1 H1A 0.9600
C1 H1B 0.9600
C1 H1C 0.9600
C1 C2 1.518(3)
C2 C3 1.400(3)
C3 H3 0.9300
C3 C4 1.413(3)
C4 C5 1.513(3)
C5 H5A 0.9600
C5 H5B 0.9600
C5 H5C 0.9600
C6 C7 1.402(3)
C6 C11 1.404(4)
C7 C8 1.406(4)
C7 C15 1.509(4)
C8 H8 0.9300
C8 C9 1.373(5)
C9 H9 0.9300
C9 C10 1.355(5)
C10 H10 0.9300
C10 C11 1.396(4)
C11 C12 1.511(4)
C12 H12 0.9800
C12 C13 1.530(4)
C12 C14 1.527(5)
C13 H13A 0.9600
C13 H13B 0.9600
C13 H13C 0.9600
C14 H14A 0.9600
C14 H14B 0.9600
C14 H14C 0.9600
C15 H15 0.9800
C15 C16 1.535(4)
C15 C17 1.515(4)
C16 H16A 0.9600
C16 H16B 0.9600
C16 H16C 0.9600
C17 H17A 0.9600
C17 H17B 0.9600
C17 H17C 0.9600
C18 C19 1.402(4)
C18 C23 1.416(4)
C19 C20 1.403(4)
C19 C27 1.511(4)
C20 H20 0.9300
C20 C21 1.384(5)
C21 H21 0.9300
C21 C22 1.360(6)
C22 H22 0.9300
C22 C23 1.383(4)
C23 C24 1.511(5)
C24 H24 0.9800
C24 C25 1.527(5)
C24 C26 1.520(5)
C25 H25A 0.9600
C25 H25B 0.9600
C25 H25C 0.9600
C26 H26A 0.9600
C26 H26B 0.9600
C26 H26C 0.9600
C27 H27 0.9800
C27 C28 1.532(3)
C27 C29 1.527(4)
C28 H28A 0.9600
C28 H28B 0.9600
C28 H28C 0.9600
C29 H29A 0.9600
C29 H29B 0.9600
C29 H29C 0.9600
C30 B1 1.593(3)
C31 C32 1.534(4)
C31 C33 1.521(3)
C31 C34 1.526(3)
C32 H32A 0.9600
C32 H32B 0.9600
C32 H32C 0.9600
C33 H33A 0.9600
C33 H33B 0.9600
C33 H33C 0.9600
C34 H34A 0.9600
C34 H34B 0.9600
C34 H34C 0.9600
C35 C36 1.514(4)
C35 C37 1.531(3)
C35 C38 1.525(3)
C36 H36A 0.9600
C36 H36B 0.9600
C36 H36C 0.9600
C37 H37A 0.9600
C37 H37B 0.9600
C37 H37C 0.9600
C38 H38A 0.9600
C38 H38B 0.9600
C38 H38C 0.9600
C39 C40 1.560(3)
C39 C43 1.521(4)
C39 C44 1.499(4)
C40 C41 1.491(4)
C40 C42 1.530(4)
C41 H41A 0.9600
C41 H41B 0.9600
C41 H41C 0.9600
C42 H42A 0.9600
C42 H42B 0.9600
C42 H42C 0.9600
C43 H43A 0.9600
C43 H43B 0.9600
C43 H43C 0.9600
C44 H44A 0.9600
C44 H44B 0.9600
C44 H44C 0.9600

loop_
_geom_torsion_atom_site_label_1
_geom_torsion_atom_site_label_2
_geom_torsion_atom_site_label_3
_geom_torsion_atom_site_label_4
_geom_torsion
Mg1 N1 C4 C3 -20.4(3)
Mg1 N1 C4 C5 159.18(17)
Mg1 N1 C6 C7 99.6(2)
Mg1 N1 C6 C11 -76.1(3)
Mg1 N2 C2 C1 -154.20(18)
Mg1 N2 C2 C3 25.3(3)
Mg1 N2 C18 C19 65.9(3)
Mg1 N2 C18 C23 -112.6(2)
Mg1 N3 C30 N4 0.55(17)
Mg1 N3 C30 B1 179.94(17)
Mg1 N3 C31 C32 103.6(3)
Mg1 N3 C31 C33 -130.7(2)
Mg1 N3 C31 C34 -12.6(3)
Mg1 N4 C30 N3 -0.54(17)
Mg1 N4 C30 B1 -179.93(18)
Mg1 N4 C35 C36 -123.8(3)
Mg1 N4 C35 C37 -6.1(4)
Mg1 N4 C35 C38 111.2(3)
Mg1 C2 C3 C4 29.7(2)
O2 C39 C40 O1 10.8(3)
O2 C39 C40 C41 128.7(3)
O2 C39 C40 C42 -103.0(3)
N1 C6 C7 C8 -179.9(2)
N1 C6 C7 C15 -1.3(3)
N1 C6 C11 C10 180.0(2)
N1 C6 C11 C12 -0.3(4)
N2 C2 C3 C4 12.9(4)
N2 C18 C19 C20 176.4(2)
N2 C18 C19 C27 -6.1(3)
N2 C18 C23 C22 -176.1(2)
N2 C18 C23 C24 3.8(3)
N3 C30 B1 O1 -100.3(3)
N3 C30 B1 O2 79.4(3)
N4 C30 B1 O1 79.0(3)
N4 C30 B1 O2 -101.3(3)
C1 C2 C3 C4 -167.6(2)
C2 N2 C18 C19 -100.3(2)
C2 N2 C18 C23 81.2(3)
C2 C3 C4 Mg1 -29.5(2)
C2 C3 C4 N1 -16.1(4)
C2 C3 C4 C5 164.3(2)
C4 N1 C6 C7 -90.0(3)
C4 N1 C6 C11 94.3(3)
C6 N1 C4 Mg1 -171.5(3)
C6 N1 C4 C3 168.1(2)
C6 N1 C4 C5 -12.4(3)
C6 C7 C8 C9 1.5(5)
C6 C7 C15 C16 -148.1(3)
C6 C7 C15 C17 86.8(3)
C6 C11 C12 C13 126.9(3)
C6 C11 C12 C14 -110.5(3)
C7 C6 C11 C10 4.4(4)
C7 C6 C11 C12 -176.0(2)
C7 C8 C9 C10 1.1(5)
C8 C7 C15 C16 30.5(4)
C8 C7 C15 C17 -94.5(3)
C8 C9 C10 C11 -0.9(5)
C9 C10 C11 C6 -1.8(4)
C9 C10 C11 C12 178.5(3)
C10 C11 C12 C13 -53.4(4)
C10 C11 C12 C14 69.1(4)
C11 C6 C7 C8 -4.2(4)
C11 C6 C7 C15 174.5(2)
C15 C7 C8 C9 -177.2(3)
C18 N2 C2 Mg1 168.6(3)
C18 N2 C2 C1 14.4(3)
C18 N2 C2 C3 -166.2(2)
C18 C19 C20 C21 1.4(4)
C18 C19 C27 C28 -111.6(2)
C18 C19 C27 C29 125.0(2)
C18 C23 C24 C25 122.7(3)
C18 C23 C24 C26 -113.0(3)
C19 C18 C23 C22 5.5(4)
C19 C18 C23 C24 -174.6(2)
C19 C20 C21 C22 2.0(4)
C20 C19 C27 C28 65.9(3)
C20 C19 C27 C29 -57.5(3)
C20 C21 C22 C23 -1.7(5)
C21 C22 C23 C18 -2.0(4)
C21 C22 C23 C24 178.1(3)
C22 C23 C24 C25 -57.5(4)
C22 C23 C24 C26 66.9(4)
C23 C18 C19 C20 -5.2(3)
C23 C18 C19 C27 172.3(2)
C27 C19 C20 C21 -176.1(2)
C30 N3 C31 C32 -69.3(3)
C30 N3 C31 C33 56.4(3)
C30 N3 C31 C34 174.5(2)
C30 N4 C35 C36 54.5(3)
C30 N4 C35 C37 172.2(2)
C30 N4 C35 C38 -70.5(3)
C31 N3 C30 Mg1 175.4(2)
C31 N3 C30 N4 176.00(19)
C31 N3 C30 B1 -4.6(3)
C35 N4 C30 Mg1 -178.9(2)
C35 N4 C30 N3 -179.5(2)
C35 N4 C30 B1 1.1(3)
C39 O2 B1 O1 3.7(3)
C39 O2 B1 C30 -176.0(2)
C40 O1 B1 O2 4.0(3)
C40 O1 B1 C30 -176.3(2)
C43 C39 C40 O1 -103.6(3)
C43 C39 C40 C41 14.2(4)
C43 C39 C40 C42 142.5(3)
C44 C39 C40 O1 128.5(3)
C44 C39 C40 C41 -113.6(3)
C44 C39 C40 C42 14.7(4)
B1 O1 C40 C39 -9.2(3)
B1 O1 C40 C41 -132.5(2)
B1 O1 C40 C42 108.8(3)
B1 O2 C39 C40 -9.1(3)
B1 O2 C39 C43 110.5(2)
B1 O2 C39 C44 -133.1(3)
